data_1506607
loop_
_publ_author_name
'Koo, Bonsuk'
'McDonald, Frank E.'

_publ_section_title
;
 Synthesis of the branched C-glycoside substructure of altromycin B.
;
_journal_issue 17
_journal_name_full 'Organic letters'
_journal_page_first 3621
_journal_page_last 3624
_journal_paper_doi 10.1021/ol050975u
_journal_volume 7
_journal_year 2005
_chemical_formula_sum 'C16 H22 O7'
_chemical_formula_weight 326.34
_chemical_name_systematic
; 
 ? 
;
_space_group_IT_number 19
_symmetry_cell_setting orthorhombic
_symmetry_space_group_name_Hall 'P 2ac 2ab'
_symmetry_space_group_name_H-M 'P 21 21 21'
_atom_sites_solution_hydrogens geom
_atom_sites_solution_primary direct
_atom_sites_solution_secondary difmap
_audit_creation_method SHELXL-97
_cell_angle_alpha 90.00
_cell_angle_beta 90.00
_cell_angle_gamma 90.00
_cell_formula_units_Z 4
_cell_length_a 8.2807(5)
_cell_length_b 12.6741(8)
_cell_length_c 15.0669(9)
_cell_measurement_reflns_used 6957
_cell_measurement_temperature 173(2)
_cell_measurement_theta_max 26.94
_cell_measurement_theta_min 2.70
_cell_volume 1581.28(17)
_computing_cell_refinement 'Bruker SMART'
_computing_data_collection 'Bruker SMART'
_computing_data_reduction 'Bruker SAINT'
_computing_molecular_graphics 'Bruker SHELXTL'
_computing_publication_material 'Bruker SHELXTL'
_computing_structure_refinement 'SHELXL-97 (Sheldrick, 1997)'
_computing_structure_solution 'SHELXS-97 (Sheldrick, 1990)'
_diffrn_ambient_temperature 173(2)
_diffrn_measured_fraction_theta_full 0.998
_diffrn_measured_fraction_theta_max 0.998
_diffrn_measurement_device_type 'CCD area detector'
_diffrn_measurement_method 'phi and omega scans'
_diffrn_radiation_monochromator graphite
_diffrn_radiation_source 'fine-focus sealed tube'
_diffrn_radiation_type MoK\a
_diffrn_radiation_wavelength 0.71073
_diffrn_reflns_av_R_equivalents 0.0497
_diffrn_reflns_av_sigmaI/netI 0.0361
_diffrn_reflns_limit_h_max 11
_diffrn_reflns_limit_h_min -11
_diffrn_reflns_limit_k_max 16
_diffrn_reflns_limit_k_min -16
_diffrn_reflns_limit_l_max 20
_diffrn_reflns_limit_l_min -20
_diffrn_reflns_number 22205
_diffrn_reflns_theta_full 28.40
_diffrn_reflns_theta_max 28.40
_diffrn_reflns_theta_min 2.10
_exptl_absorpt_coefficient_mu 0.108
_exptl_absorpt_correction_type none
_exptl_crystal_colour colorless
_exptl_crystal_density_diffrn 1.371
_exptl_crystal_density_method 'not measured'
_exptl_crystal_description rod
_exptl_crystal_F_000 696
_exptl_crystal_size_max 0.43
_exptl_crystal_size_mid 0.13
_exptl_crystal_size_min 0.11
_refine_diff_density_max 0.283
_refine_diff_density_min -0.240
_refine_diff_density_rms 0.046
_refine_ls_abs_structure_details 'Flack H D (1983), Acta Cryst. A39, 876-881'
_refine_ls_abs_structure_Flack -0.3(7)
_refine_ls_extinction_method none
_refine_ls_goodness_of_fit_ref 1.012
_refine_ls_hydrogen_treatment mixed
_refine_ls_matrix_type full
_refine_ls_number_parameters 216
_refine_ls_number_reflns 3948
_refine_ls_number_restraints 0
_refine_ls_restrained_S_all 1.012
_refine_ls_R_factor_all 0.0408
_refine_ls_R_factor_gt 0.0375
_refine_ls_shift/su_max 0.000
_refine_ls_shift/su_mean 0.000
_refine_ls_structure_factor_coef Fsqd
_refine_ls_weighting_details 'calc w=1/[\s^2^(Fo^2^)+(0.0500P)^2^+0.0000P] where P=(Fo^2^+2Fc^2^)/3'
_refine_ls_weighting_scheme calc
_refine_ls_wR_factor_gt 0.0835
_refine_ls_wR_factor_ref 0.0849
_reflns_number_gt 3592
_reflns_number_total 3948
_reflns_threshold_expression >2sigma(I)
_cod_data_source_file ol050975usi20050429_070821.cif
_cod_data_source_block bk021m
_cod_depositor_comments
;
The following automatic conversions were performed:

'_symmetry_cell_setting' value 'Orthorhombic' changed to
'orthorhombic' according to
/home/saulius/struct/CIF-dictionaries/cif_core.dic dictionary named
'cif_core.dic' version 2.4.1 from 2010-06-29.

Automatic conversion script
Id: cif_fix_values 1715 2011-07-08 13:25:40Z adriana 
;
_cod_original_sg_symbol_H-M P2(1)2(1)2(1)
_cod_database_code 1506607

loop_
_symmetry_equiv_pos_as_xyz
'x, y, z'
'-x+1/2, -y, z+1/2'
'-x, y+1/2, -z+1/2'
'x+1/2, -y+1/2, -z'

loop_
_atom_site_label
_atom_site_type_symbol
_atom_site_fract_x
_atom_site_fract_y
_atom_site_fract_z
_atom_site_U_iso_or_equiv
_atom_site_adp_type
_atom_site_occupancy
_atom_site_symmetry_multiplicity
_atom_site_calc_flag
_atom_site_refinement_flags
C1 C -0.07984(16) 0.43745(10) 0.36245(9) 0.0220(3) Uani 1 1 d .
C2 C 0.08741(15) 0.42827(10) 0.40829(9) 0.0197(3) Uani 1 1 d .
C3 C 0.02790(15) 0.39950(10) 0.50039(9) 0.0179(3) Uani 1 1 d .
H3 H -0.0007 0.3228 0.5004 0.022 Uiso 1 1 calc R
C4 C 0.05864(16) 0.37721(11) 0.65282(9) 0.0210(3) Uani 1 1 d .
H4 H 0.1260 0.4035 0.7033 0.025 Uiso 1 1 calc R
C5 C -0.11225(16) 0.42143(11) 0.66713(9) 0.0208(3) Uani 1 1 d .
H5 H -0.1646 0.3818 0.7167 0.025 Uiso 1 1 calc R
C6 C -0.22251(15) 0.41470(11) 0.58386(9) 0.0203(3) Uani 1 1 d .
H6 H -0.2481 0.3393 0.5702 0.024 Uiso 1 1 calc R
C7 C -0.12627(15) 0.46210(11) 0.50999(9) 0.0193(3) Uani 1 1 d .
H7 H -0.1007 0.5375 0.5237 0.023 Uiso 1 1 calc R
C8 C 0.18188(16) 0.53145(11) 0.40476(8) 0.0199(3) Uani 1 1 d .
C9 C 0.10991(18) 0.62842(11) 0.38843(10) 0.0274(3) Uani 1 1 d .
H9 H -0.0028 0.6319 0.3769 0.033 Uiso 1 1 calc R
C10 C 0.2001(2) 0.71969(12) 0.38872(11) 0.0332(4) Uani 1 1 d .
H10 H 0.1496 0.7856 0.3773 0.040 Uiso 1 1 calc R
C11 C 0.36385(18) 0.71541(12) 0.40560(11) 0.0313(3) Uani 1 1 d .
H11 H 0.4260 0.7784 0.4063 0.038 Uiso 1 1 calc R
C12 C 0.43682(18) 0.61950(13) 0.42139(11) 0.0315(3) Uani 1 1 d .
H12 H 0.5496 0.6165 0.4326 0.038 Uiso 1 1 calc R
C13 C 0.34658(17) 0.52758(11) 0.42107(10) 0.0257(3) Uani 1 1 d .
H13 H 0.3976 0.4617 0.4320 0.031 Uiso 1 1 calc R
C14 C 0.06634(19) 0.25753(11) 0.65608(10) 0.0296(3) Uani 1 1 d .
H14A H -0.0103 0.2280 0.6132 0.044 Uiso 1 1 calc R
H14B H 0.0385 0.2333 0.7159 0.044 Uiso 1 1 calc R
H14C H 0.1759 0.2342 0.6412 0.044 Uiso 1 1 calc R
C15 C -0.49128(17) 0.41074(12) 0.63613(11) 0.0320(4) Uani 1 1 d .
H15A H -0.5263 0.3563 0.5941 0.048 Uiso 1 1 calc R
H15B H -0.5829 0.4564 0.6509 0.048 Uiso 1 1 calc R
H15C H -0.4506 0.3771 0.6903 0.048 Uiso 1 1 calc R
O1 O -0.19900(11) 0.45388(8) 0.42224(6) 0.0236(2) Uani 1 1 d .
O2 O -0.10760(12) 0.42756(8) 0.28481(7) 0.0299(2) Uani 1 1 d .
O3 O 0.17370(13) 0.34293(7) 0.37326(6) 0.0241(2) Uani 1 1 d .
H3A H 0.2017 0.3568 0.3209 0.036 Uiso 1 1 calc R
O4 O 0.13120(10) 0.41838(7) 0.57222(6) 0.0203(2) Uani 1 1 d .
O5 O -0.09605(12) 0.52913(8) 0.69265(7) 0.0258(2) Uani 1 1 d .
H5A H -0.1829 0.5502 0.7153 0.039 Uiso 1 1 calc R
O6 O -0.36664(11) 0.47221(8) 0.59712(7) 0.0259(2) Uani 1 1 d .
O1S O 0.29587(15) 0.38119(11) 0.21481(7) 0.0405(3) Uani 1 1 d .
C1S C 0.2303(2) 0.33683(13) 0.13768(11) 0.0375(4) Uani 1 1 d .
H1S1 H 0.2724 0.2652 0.1299 0.056 Uiso 1 1 calc R
H1S2 H 0.2602 0.3800 0.0863 0.056 Uiso 1 1 calc R
H1S3 H 0.1124 0.3343 0.1429 0.056 Uiso 1 1 calc R
H1S H 0.390(2) 0.4027(15) 0.2100(12) 0.045 Uiso 1 1 d .

loop_
_atom_site_aniso_label
_atom_site_aniso_U_11
_atom_site_aniso_U_22
_atom_site_aniso_U_33
_atom_site_aniso_U_23
_atom_site_aniso_U_13
_atom_site_aniso_U_12
C1 0.0221(7) 0.0196(6) 0.0243(7) 0.0038(5) -0.0013(5) -0.0025(5)
C2 0.0186(6) 0.0198(6) 0.0209(6) 0.0016(5) 0.0001(5) 0.0005(5)
C3 0.0146(6) 0.0179(6) 0.0213(6) 0.0013(5) -0.0001(5) -0.0008(5)
C4 0.0168(6) 0.0266(7) 0.0197(7) 0.0033(5) 0.0000(5) 0.0015(5)
C5 0.0178(6) 0.0227(6) 0.0218(6) 0.0005(5) 0.0029(5) -0.0015(5)
C6 0.0145(6) 0.0216(6) 0.0248(7) -0.0013(6) 0.0004(5) 0.0007(5)
C7 0.0151(6) 0.0210(6) 0.0219(6) -0.0003(5) -0.0030(5) 0.0002(5)
C8 0.0195(6) 0.0222(6) 0.0181(6) 0.0012(5) 0.0026(5) -0.0020(5)
C9 0.0215(7) 0.0267(7) 0.0340(8) 0.0060(6) -0.0014(6) 0.0007(6)
C10 0.0328(8) 0.0208(7) 0.0461(9) 0.0063(7) 0.0025(7) 0.0029(6)
C11 0.0303(8) 0.0253(7) 0.0382(8) 0.0008(6) 0.0054(7) -0.0082(6)
C12 0.0207(7) 0.0347(8) 0.0390(9) 0.0005(7) 0.0002(7) -0.0037(6)
C13 0.0216(6) 0.0242(7) 0.0313(7) 0.0037(6) -0.0002(6) 0.0014(6)
C14 0.0296(8) 0.0269(8) 0.0323(8) 0.0080(6) 0.0026(7) 0.0015(6)
C15 0.0163(7) 0.0367(9) 0.0431(9) -0.0050(7) 0.0057(6) -0.0018(6)
O1 0.0175(4) 0.0309(5) 0.0225(5) 0.0004(4) -0.0031(4) 0.0007(4)
O2 0.0286(5) 0.0389(6) 0.0221(5) 0.0020(4) -0.0044(4) -0.0041(5)
O3 0.0275(5) 0.0209(5) 0.0240(5) 0.0005(4) 0.0059(4) 0.0022(4)
O4 0.0153(4) 0.0258(5) 0.0196(4) 0.0033(4) -0.0014(4) -0.0022(4)
O5 0.0191(5) 0.0283(5) 0.0300(6) -0.0084(4) 0.0022(4) -0.0006(4)
O6 0.0145(4) 0.0285(5) 0.0349(6) -0.0001(4) 0.0040(4) 0.0027(4)
O1S 0.0270(6) 0.0670(8) 0.0276(6) 0.0044(6) 0.0024(5) -0.0165(6)
C1S 0.0311(8) 0.0393(9) 0.0422(9) -0.0060(8) -0.0002(7) -0.0036(7)

loop_
_atom_type_symbol
_atom_type_description
_atom_type_scat_dispersion_real
_atom_type_scat_dispersion_imag
_atom_type_scat_source
C C 0.0033 0.0016 'International Tables Vol C Tables 4.2.6.8 and 6.1.1.4'
H H 0.0000 0.0000 'International Tables Vol C Tables 4.2.6.8 and 6.1.1.4'
O O 0.0106 0.0060 'International Tables Vol C Tables 4.2.6.8 and 6.1.1.4'

loop_
_geom_angle_atom_site_label_1
_geom_angle_atom_site_label_2
_geom_angle_atom_site_label_3
_geom_angle
O2 C1 O1 121.76(13)
O2 C1 C2 126.69(13)
O1 C1 C2 111.48(11)
O3 C2 C3 108.97(10)
O3 C2 C8 112.81(10)
C3 C2 C8 113.87(10)
O3 C2 C1 110.22(11)
C3 C2 C1 97.77(10)
C8 C2 C1 112.21(10)
O4 C3 C7 110.65(10)
O4 C3 C2 117.87(10)
C7 C3 C2 103.65(10)
O4 C3 H3 108.1
C7 C3 H3 108.1
C2 C3 H3 108.1
O4 C4 C14 111.63(12)
O4 C4 C5 111.55(11)
C14 C4 C5 113.47(12)
O4 C4 H4 106.6
C14 C4 H4 106.6
C5 C4 H4 106.6
O5 C5 C4 107.49(11)
O5 C5 C6 109.02(11)
C4 C5 C6 114.06(11)
O5 C5 H5 108.7
C4 C5 H5 108.7
C6 C5 H5 108.7
O6 C6 C7 110.39(11)
O6 C6 C5 110.72(10)
C7 C6 C5 105.41(10)
O6 C6 H6 110.1
C7 C6 H6 110.1
C5 C6 H6 110.1
O1 C7 C6 115.25(10)
O1 C7 C3 103.01(10)
C6 C7 C3 108.12(11)
O1 C7 H7 110.1
C6 C7 H7 110.1
C3 C7 H7 110.1
C13 C8 C9 119.02(13)
C13 C8 C2 117.91(12)
C9 C8 C2 123.05(11)
C10 C9 C8 120.70(13)
C10 C9 H9 119.6
C8 C9 H9 119.6
C9 C10 C11 120.01(14)
C9 C10 H10 120.0
C11 C10 H10 120.0
C12 C11 C10 119.80(14)
C12 C11 H11 120.1
C10 C11 H11 120.1
C11 C12 C13 120.34(14)
C11 C12 H12 119.8
C13 C12 H12 119.8
C12 C13 C8 120.12(14)
C12 C13 H13 119.9
C8 C13 H13 119.9
C4 C14 H14A 109.5
C4 C14 H14B 109.5
H14A C14 H14B 109.5
C4 C14 H14C 109.5
H14A C14 H14C 109.5
H14B C14 H14C 109.5
O6 C15 H15A 109.5
O6 C15 H15B 109.5
H15A C15 H15B 109.5
O6 C15 H15C 109.5
H15A C15 H15C 109.5
H15B C15 H15C 109.5
C1 O1 C7 108.30(10)
C2 O3 H3A 109.5
C3 O4 C4 109.40(9)
C5 O5 H5A 109.5
C6 O6 C15 112.92(10)
C1S O1S H1S 115.1(13)
O1S C1S H1S1 109.5
O1S C1S H1S2 109.5
H1S1 C1S H1S2 109.5
O1S C1S H1S3 109.5
H1S1 C1S H1S3 109.5
H1S2 C1S H1S3 109.5

loop_
_geom_bond_atom_site_label_1
_geom_bond_atom_site_label_2
_geom_bond_distance
C1 O2 1.1988(17)
C1 O1 1.3522(17)
C1 C2 1.5520(18)
C2 O3 1.3998(15)
C2 C3 1.5170(18)
C2 C8 1.5247(19)
C3 O4 1.4001(15)
C3 C7 1.5100(17)
C3 H3 1.0000
C4 O4 1.4519(15)
C4 C14 1.5190(19)
C4 C5 1.5372(19)
C4 H4 1.0000
C5 O5 1.4244(17)
C5 C6 1.5540(18)
C5 H5 1.0000
C6 O6 1.4126(16)
C6 C7 1.4949(18)
C6 H6 1.0000
C7 O1 1.4565(16)
C7 H7 1.0000
C8 C13 1.3867(19)
C8 C9 1.3878(19)
C9 C10 1.377(2)
C9 H9 0.9500
C10 C11 1.381(2)
C10 H10 0.9500
C11 C12 1.378(2)
C11 H11 0.9500
C12 C13 1.384(2)
C12 H12 0.9500
C13 H13 0.9500
C14 H14A 0.9800
C14 H14B 0.9800
C14 H14C 0.9800
C15 O6 1.4205(17)
C15 H15A 0.9800
C15 H15B 0.9800
C15 H15C 0.9800
O3 H3A 0.8400
O5 H5A 0.8400
O1S C1S 1.4004(19)
O1S H1S 0.83(2)
C1S H1S1 0.9800
C1S H1S2 0.9800
C1S H1S3 0.9800

loop_
_geom_hbond_atom_site_label_D
_geom_hbond_atom_site_label_H
_geom_hbond_atom_site_label_A
_geom_hbond_distance_DH
_geom_hbond_distance_HA
_geom_hbond_distance_DA
_geom_hbond_angle_DHA
_geom_hbond_site_symmetry_A
O3 H3A O1S 0.84 1.81 2.6378(15) 170.3 .
O5 H5A O2 0.84 2.05 2.8725(14) 168.1 2_465
O1S H1S O5 0.83(2) 1.93(2) 2.7536(15) 172.0(18) 2_564

loop_
_geom_torsion_atom_site_label_1
_geom_torsion_atom_site_label_2
_geom_torsion_atom_site_label_3
_geom_torsion_atom_site_label_4
_geom_torsion
O2 C1 C2 O3 -42.19(18)
O1 C1 C2 O3 134.88(11)
O2 C1 C2 C3 -155.76(13)
O1 C1 C2 C3 21.31(13)
O2 C1 C2 C8 84.45(17)
O1 C1 C2 C8 -98.48(12)
O3 C2 C3 O4 87.24(13)
C8 C2 C3 O4 -39.66(15)
C1 C2 C3 O4 -158.19(11)
O3 C2 C3 C7 -150.14(10)
C8 C2 C3 C7 82.95(13)
C1 C2 C3 C7 -35.58(12)
O4 C4 C5 O5 -72.42(13)
C14 C4 C5 O5 160.46(11)
O4 C4 C5 C6 48.57(16)
C14 C4 C5 C6 -78.55(15)
O5 C5 C6 O6 -50.00(14)
C4 C5 C6 O6 -170.13(11)
O5 C5 C6 C7 69.39(13)
C4 C5 C6 C7 -50.75(15)
O6 C6 C7 O1 -66.90(14)
C5 C6 C7 O1 173.49(10)
O6 C6 C7 C3 178.51(10)
C5 C6 C7 C3 58.90(13)
O4 C3 C7 O1 166.66(9)
C2 C3 C7 O1 39.38(12)
O4 C3 C7 C6 -70.92(13)
C2 C3 C7 C6 161.81(10)
O3 C2 C8 C13 -37.75(17)
C3 C2 C8 C13 87.13(15)
C1 C2 C8 C13 -162.97(12)
O3 C2 C8 C9 144.01(13)
C3 C2 C8 C9 -91.11(15)
C1 C2 C8 C9 18.79(18)
C13 C8 C9 C10 -0.3(2)
C2 C8 C9 C10 177.94(13)
C8 C9 C10 C11 -0.2(2)
C9 C10 C11 C12 0.5(3)
C10 C11 C12 C13 -0.5(2)
C11 C12 C13 C8 0.0(2)
C9 C8 C13 C12 0.3(2)
C2 C8 C13 C12 -177.98(12)
O2 C1 O1 C7 179.81(12)
C2 C1 O1 C7 2.57(14)
C6 C7 O1 C1 -143.38(11)
C3 C7 O1 C1 -25.88(12)
C7 C3 O4 C4 66.04(13)
C2 C3 O4 C4 -174.97(11)
C14 C4 O4 C3 73.95(13)
C5 C4 O4 C3 -54.16(14)
C7 C6 O6 C15 154.64(12)
C5 C6 O6 C15 -89.02(14)

loop_
_cod_related_entry_id
_cod_related_entry_database
_cod_related_entry_code
1 ChemSpider 21200024
